data_4033830
loop_
_publ_author_name
'Taschner, Ian S.'
'Walker, Tia L.'
'DeHaan, Hunter S.'
'Schrage, Briana R.'
'Ziegler, Christopher J.'
'Taschner, Michael J.'

_publ_section_title
;
 Synthesis, Characterization, and Copper(II) Chelates of
 1,11-Dithia-4,8-diazacyclotetradecane.
;
_journal_issue 17
_journal_name_full 'The Journal of organic chemistry'
_journal_page_first 11091
_journal_page_last 11102
_journal_paper_doi 10.1021/acs.joc.9b01682
_journal_volume 84
_journal_year 2019
_chemical_formula_sum 'C21 H28 Cl2 N2 O4 S2'
_chemical_formula_weight 507.47
_space_group_crystal_system monoclinic
_space_group_IT_number 14
_space_group_name_Hall '-P 2ybc'
_space_group_name_H-M_alt 'P 1 21/c 1'
_atom_sites_solution_hydrogens geom
_audit_creation_method SHELXL-2016/6
_cell_angle_alpha 90
_cell_angle_beta 92.09(3)
_cell_angle_gamma 90
_cell_formula_units_Z 4
_cell_length_a 5.296(2)
_cell_length_b 22.476(14)
_cell_length_c 19.70(2)
_cell_measurement_reflns_used 9966
_cell_measurement_temperature 100(2)
_cell_measurement_theta_max 67.56
_cell_measurement_theta_min 4.48
_cell_volume 2343(3)
_computing_cell_refinement 'Bruker SAINT'
_computing_data_collection 'Bruker APEX2'
_computing_data_reduction 'Bruker SAINT'
_computing_molecular_graphics 'Bruker SHELXTL'
_computing_publication_material 'Bruker SHELXTL'
_computing_structure_refinement 'SHELXL-2016/6 (Sheldrick, 2016)'
_computing_structure_solution 'SHELXT 2014/5 (Sheldrick, 2014)'
_diffrn_ambient_temperature 100(2)
_diffrn_measured_fraction_theta_full 0.954
_diffrn_measured_fraction_theta_max 0.952
_diffrn_measurement_device_type 'Bruker APEX-II CCD'
_diffrn_measurement_method '\f and \w scans'
_diffrn_radiation_type CuK\a
_diffrn_radiation_wavelength 1.54184
_diffrn_reflns_av_R_equivalents 0.0311
_diffrn_reflns_av_unetI/netI 0.0279
_diffrn_reflns_Laue_measured_fraction_full 0.954
_diffrn_reflns_Laue_measured_fraction_max 0.952
_diffrn_reflns_limit_h_max 6
_diffrn_reflns_limit_h_min -6
_diffrn_reflns_limit_k_max 26
_diffrn_reflns_limit_k_min -26
_diffrn_reflns_limit_l_max 23
_diffrn_reflns_limit_l_min -16
_diffrn_reflns_number 16281
_diffrn_reflns_point_group_measured_fraction_full 0.954
_diffrn_reflns_point_group_measured_fraction_max 0.952
_diffrn_reflns_theta_full 67.684
_diffrn_reflns_theta_max 67.809
_diffrn_reflns_theta_min 4.492
_exptl_absorpt_coefficient_mu 4.419
_exptl_absorpt_correction_T_max 0.7530
_exptl_absorpt_correction_T_min 0.5706
_exptl_absorpt_correction_type multi-scan
_exptl_absorpt_process_details SADABS
_exptl_crystal_colour colourless
_exptl_crystal_density_diffrn 1.438
_exptl_crystal_density_meas ?
_exptl_crystal_density_method 'not measured'
_exptl_crystal_description plate
_exptl_crystal_F_000 1064
_exptl_crystal_size_max 0.236
_exptl_crystal_size_mid 0.232
_exptl_crystal_size_min 0.134
_refine_diff_density_max 1.628
_refine_diff_density_min -0.752
_refine_diff_density_rms 0.062
_refine_ls_extinction_method none
_refine_ls_goodness_of_fit_ref 1.008
_refine_ls_hydrogen_treatment constr
_refine_ls_matrix_type full
_refine_ls_number_parameters 282
_refine_ls_number_reflns 4057
_refine_ls_number_restraints 0
_refine_ls_restrained_S_all 1.008
_refine_ls_R_factor_all 0.0429
_refine_ls_R_factor_gt 0.0395
_refine_ls_shift/su_max 0.000
_refine_ls_shift/su_mean 0.000
_refine_ls_structure_factor_coef Fsqd
_refine_ls_weighting_details 'w=1/[\s^2^(Fo^2^)+(0.0506P)^2^+3.1128P] where P=(Fo^2^+2Fc^2^)/3'
_refine_ls_weighting_scheme calc
_refine_ls_wR_factor_gt 0.1016
_refine_ls_wR_factor_ref 0.1043
_reflns_Friedel_coverage 0.000
_reflns_number_gt 3714
_reflns_number_total 4057
_reflns_threshold_expression 'I > 2\s(I)'
_cod_data_source_file jo9b01682_si_004.cif
_cod_data_source_block 4
_cod_depositor_comments
;
The following automatic conversions were performed:

data item '_exptl_crystal_density_meas' value 'not measured' was
changed to '?' -- the value is perceived as not measured.

Automatic conversion script
Id: cif_fix_values 6909 2019-04-08 15:41:33Z antanas 
;
_cod_original_sg_symbol_H-M 'P 21/c'
_cod_database_code 4033830
_shelx_shelxl_version_number 2016/6
_shelx_space_group_comment
; 
The symmetry employed for this shelxl refinement is uniquely defined 
by the following loop, which should always be used as a source of 
symmetry information in preference to the above space-group names. 
They are only intended as comments. 
;
_shelx_estimated_absorpt_t_min 0.422
_shelx_estimated_absorpt_t_max 0.589

loop_
_space_group_symop_operation_xyz
'x, y, z'
'-x, y+1/2, -z+1/2'
'-x, -y, -z'
'x, -y-1/2, z-1/2'

loop_
_atom_site_label
_atom_site_type_symbol
_atom_site_fract_x
_atom_site_fract_y
_atom_site_fract_z
_atom_site_U_iso_or_equiv
_atom_site_adp_type
_atom_site_occupancy
_atom_site_site_symmetry_order
_atom_site_calc_flag
_atom_site_refinement_flags_posn
_atom_site_refinement_flags_adp
C1 C 0.1459(4) 0.20742(11) 0.38895(12) 0.0246(5) Uani 1 1 d . .
H1A H 0.014485 0.190448 0.359333 0.030 Uiso 1 1 calc R U
H1B H 0.097125 0.201778 0.435501 0.030 Uiso 1 1 calc R U
C2 C 0.1668(4) 0.27312(10) 0.37465(11) 0.0222(5) Uani 1 1 d . .
H2A H 0.226955 0.278658 0.329156 0.027 Uiso 1 1 calc R U
H2B H 0.000458 0.291014 0.376259 0.027 Uiso 1 1 calc R U
C3 C 0.2976(4) 0.42023(10) 0.38117(11) 0.0199(5) Uani 1 1 d . .
C4 C 0.1442(5) 0.42357(11) 0.32321(13) 0.0281(5) Uani 1 1 d . .
H4 H 0.151747 0.394505 0.289745 0.034 Uiso 1 1 calc R U
C5 C -0.0207(5) 0.47091(12) 0.31582(15) 0.0377(6) Uani 1 1 d . .
H5 H -0.122781 0.473621 0.276510 0.045 Uiso 1 1 calc R U
C6 C -0.0388(5) 0.51443(11) 0.36509(16) 0.0355(6) Uani 1 1 d . .
C7 C -0.2291(6) 0.56387(14) 0.3563(2) 0.0574(10) Uani 1 1 d . .
H7A H -0.248894 0.573909 0.309068 0.086 Uiso 1 1 calc R U
H7B H -0.171338 0.598141 0.381486 0.086 Uiso 1 1 calc R U
H7C H -0.388541 0.551061 0.372859 0.086 Uiso 1 1 calc R U
C8 C 0.1197(6) 0.51081(12) 0.42185(14) 0.0367(6) Uani 1 1 d . .
H8 H 0.114795 0.540364 0.454816 0.044 Uiso 1 1 calc R U
C9 C 0.2860(5) 0.46387(11) 0.43052(13) 0.0307(6) Uani 1 1 d . .
H9 H 0.390066 0.461580 0.469485 0.037 Uiso 1 1 calc R U
C10 C 0.2344(5) 0.31410(11) 0.49158(11) 0.0251(5) Uani 1 1 d . .
H10A H 0.082023 0.290553 0.495356 0.030 Uiso 1 1 calc R U
H10B H 0.187611 0.355667 0.495307 0.030 Uiso 1 1 calc R U
C11 C 0.4177(5) 0.29834(11) 0.55033(12) 0.0270(5) Uani 1 1 d . .
H11A H 0.575464 0.319450 0.544906 0.032 Uiso 1 1 calc R U
H11B H 0.347488 0.311205 0.592690 0.032 Uiso 1 1 calc R U
C12 C 0.4695(4) 0.23238(10) 0.55371(11) 0.0195(5) Uani 1 1 d . .
H12A H 0.312220 0.211218 0.559662 0.023 Uiso 1 1 calc R U
H12B H 0.538607 0.219375 0.511270 0.023 Uiso 1 1 calc R U
C13 C 0.5987(4) 0.09603(10) 0.60707(11) 0.0205(5) Uani 1 1 d . .
C14 C 0.4630(4) 0.07676(11) 0.55033(12) 0.0247(5) Uani 1 1 d . .
H14 H 0.483522 0.095036 0.508530 0.030 Uiso 1 1 calc R U
C15 C 0.2957(5) 0.02995(11) 0.55614(13) 0.0297(5) Uani 1 1 d . .
H15 H 0.203190 0.017217 0.517819 0.036 Uiso 1 1 calc R U
C16 C 0.2625(5) 0.00157(11) 0.61745(13) 0.0282(5) Uani 1 1 d . .
C17 C 0.0796(5) -0.04954(12) 0.62264(16) 0.0392(7) Uani 1 1 d . .
H17A H 0.114328 -0.070788 0.664217 0.059 Uiso 1 1 calc R U
H17B H 0.098192 -0.075910 0.584808 0.059 Uiso 1 1 calc R U
H17C H -0.089974 -0.034448 0.622197 0.059 Uiso 1 1 calc R U
C18 C 0.3988(5) 0.02220(12) 0.67400(14) 0.0342(6) Uani 1 1 d . .
H18 H 0.378789 0.003859 0.715774 0.041 Uiso 1 1 calc R U
C19 C 0.5640(5) 0.06949(12) 0.66955(13) 0.0317(6) Uani 1 1 d . .
H19 H 0.651209 0.083413 0.708187 0.038 Uiso 1 1 calc R U
C20 C 0.5528(4) 0.22677(10) 0.67920(11) 0.0205(5) Uani 1 1 d . .
H20A H 0.508381 0.188428 0.697961 0.025 Uiso 1 1 calc R U
H20B H 0.400071 0.250528 0.675489 0.025 Uiso 1 1 calc R U
C21 C 0.7393(5) 0.25710(12) 0.72749(12) 0.0313(6) Uani 1 1 d . .
H21A H 0.893899 0.233971 0.730501 0.038 Uiso 1 1 calc R U
H21B H 0.670042 0.258411 0.772378 0.038 Uiso 1 1 calc R U
Cl1 Cl 0.43754(11) 0.16885(3) 0.37628(3) 0.02848(16) Uani 1 1 d . .
Cl2 Cl 0.8110(2) 0.33092(4) 0.70120(4) 0.0611(3) Uani 1 1 d . .
N1 N 0.3395(3) 0.30376(9) 0.42359(9) 0.0205(4) Uani 1 1 d . .
N2 N 0.6498(3) 0.21773(8) 0.61062(9) 0.0181(4) Uani 1 1 d . .
O1 O 0.5883(3) 0.34101(7) 0.32873(8) 0.0253(4) Uani 1 1 d . .
O2 O 0.6858(3) 0.37562(8) 0.44574(9) 0.0306(4) Uani 1 1 d . .
O3 O 0.9006(3) 0.15667(7) 0.53342(8) 0.0247(4) Uani 1 1 d . .
O4 O 0.9882(3) 0.15267(8) 0.65751(9) 0.0270(4) Uani 1 1 d . .
S1 S 0.50364(10) 0.35932(2) 0.39365(3) 0.02038(15) Uani 1 1 d . .
S2 S 0.81100(10) 0.15601(2) 0.60102(3) 0.01934(15) Uani 1 1 d . .

loop_
_atom_site_aniso_label
_atom_site_aniso_U_11
_atom_site_aniso_U_22
_atom_site_aniso_U_33
_atom_site_aniso_U_23
_atom_site_aniso_U_13
_atom_site_aniso_U_12
C1 0.0212(11) 0.0281(13) 0.0245(12) 0.0006(10) 0.0014(9) -0.0009(9)
C2 0.0202(11) 0.0270(12) 0.0192(11) -0.0001(9) -0.0036(9) 0.0028(9)
C3 0.0202(10) 0.0188(11) 0.0210(11) 0.0003(9) 0.0033(9) -0.0011(9)
C4 0.0342(13) 0.0210(12) 0.0286(13) -0.0036(10) -0.0059(10) 0.0008(10)
C5 0.0341(14) 0.0280(13) 0.0499(17) 0.0065(12) -0.0131(12) 0.0011(11)
C6 0.0312(13) 0.0185(12) 0.0578(18) 0.0083(12) 0.0165(13) 0.0012(10)
C7 0.0441(17) 0.0286(15) 0.101(3) 0.0185(17) 0.0239(18) 0.0129(13)
C8 0.0515(17) 0.0225(12) 0.0374(15) -0.0048(11) 0.0196(13) 0.0006(12)
C9 0.0412(14) 0.0251(12) 0.0258(13) -0.0050(10) 0.0033(11) -0.0032(11)
C10 0.0324(13) 0.0251(12) 0.0180(11) 0.0023(9) 0.0028(10) 0.0099(10)
C11 0.0419(14) 0.0223(12) 0.0165(11) 0.0002(9) -0.0032(10) 0.0055(10)
C12 0.0215(11) 0.0210(11) 0.0159(11) 0.0012(8) -0.0023(9) -0.0002(9)
C13 0.0210(11) 0.0166(11) 0.0238(11) 0.0026(9) 0.0018(9) 0.0025(8)
C14 0.0277(12) 0.0251(12) 0.0215(12) 0.0006(9) 0.0017(9) 0.0010(10)
C15 0.0298(12) 0.0265(12) 0.0325(13) -0.0036(10) -0.0021(10) -0.0028(10)
C16 0.0270(12) 0.0182(11) 0.0400(15) -0.0016(10) 0.0104(11) 0.0015(10)
C17 0.0379(15) 0.0245(13) 0.0561(18) -0.0013(12) 0.0139(13) -0.0056(11)
C18 0.0473(16) 0.0249(13) 0.0309(14) 0.0073(10) 0.0076(12) -0.0026(11)
C19 0.0429(15) 0.0276(13) 0.0243(13) 0.0049(10) -0.0033(11) -0.0035(11)
C20 0.0229(11) 0.0231(11) 0.0156(11) 0.0022(8) 0.0024(9) -0.0013(9)
C21 0.0387(14) 0.0327(14) 0.0223(12) 0.0001(10) -0.0006(11) -0.0082(11)
Cl1 0.0315(3) 0.0235(3) 0.0307(3) 0.0012(2) 0.0044(2) 0.0047(2)
Cl2 0.1010(7) 0.0475(4) 0.0345(4) -0.0009(3) -0.0016(4) -0.0456(5)
N1 0.0229(9) 0.0226(9) 0.0158(9) 0.0005(7) -0.0014(7) 0.0026(8)
N2 0.0205(9) 0.0191(9) 0.0145(9) 0.0015(7) -0.0011(7) 0.0000(7)
O1 0.0254(8) 0.0270(9) 0.0238(9) -0.0028(7) 0.0056(7) 0.0028(7)
O2 0.0243(8) 0.0380(10) 0.0289(9) -0.0017(8) -0.0087(7) -0.0023(7)
O3 0.0226(8) 0.0273(9) 0.0246(9) 0.0005(7) 0.0057(7) 0.0007(7)
O4 0.0229(8) 0.0297(9) 0.0280(9) 0.0035(7) -0.0066(7) 0.0020(7)
S1 0.0183(3) 0.0240(3) 0.0186(3) -0.0017(2) -0.0017(2) 0.0021(2)
S2 0.0172(3) 0.0204(3) 0.0203(3) 0.0024(2) -0.0008(2) 0.0006(2)

loop_
_atom_type_symbol
_atom_type_description
_atom_type_scat_dispersion_real
_atom_type_scat_dispersion_imag
_atom_type_scat_source
C C 0.0181 0.0091 'International Tables Vol C Tables 4.2.6.8 and 6.1.1.4'
H H 0.0000 0.0000 'International Tables Vol C Tables 4.2.6.8 and 6.1.1.4'
Cl Cl 0.3639 0.7018 'International Tables Vol C Tables 4.2.6.8 and 6.1.1.4'
N N 0.0311 0.0180 'International Tables Vol C Tables 4.2.6.8 and 6.1.1.4'
O O 0.0492 0.0322 'International Tables Vol C Tables 4.2.6.8 and 6.1.1.4'
S S 0.3331 0.5567 'International Tables Vol C Tables 4.2.6.8 and 6.1.1.4'

loop_
_geom_angle_atom_site_label_1
_geom_angle_atom_site_label_2
_geom_angle_atom_site_label_3
_geom_angle
C2 C1 Cl1 112.16(17)
C2 C1 H1A 109.2
Cl1 C1 H1A 109.2
C2 C1 H1B 109.2
Cl1 C1 H1B 109.2
H1A C1 H1B 107.9
N1 C2 C1 112.51(19)
N1 C2 H2A 109.1
C1 C2 H2A 109.1
N1 C2 H2B 109.1
C1 C2 H2B 109.1
H2A C2 H2B 107.8
C4 C3 C9 120.2(2)
C4 C3 S1 120.05(18)
C9 C3 S1 119.72(19)
C5 C4 C3 118.7(2)
C5 C4 H4 120.6
C3 C4 H4 120.6
C4 C5 C6 122.0(3)
C4 C5 H5 119.0
C6 C5 H5 119.0
C8 C6 C5 118.2(2)
C8 C6 C7 121.5(3)
C5 C6 C7 120.3(3)
C6 C7 H7A 109.5
C6 C7 H7B 109.5
H7A C7 H7B 109.5
C6 C7 H7C 109.5
H7A C7 H7C 109.5
H7B C7 H7C 109.5
C6 C8 C9 120.9(3)
C6 C8 H8 119.6
C9 C8 H8 119.6
C8 C9 C3 119.9(3)
C8 C9 H9 120.0
C3 C9 H9 120.0
N1 C10 C11 113.5(2)
N1 C10 H10A 108.9
C11 C10 H10A 108.9
N1 C10 H10B 108.9
C11 C10 H10B 108.9
H10A C10 H10B 107.7
C12 C11 C10 111.80(19)
C12 C11 H11A 109.3
C10 C11 H11A 109.3
C12 C11 H11B 109.3
C10 C11 H11B 109.3
H11A C11 H11B 107.9
N2 C12 C11 111.26(18)
N2 C12 H12A 109.4
C11 C12 H12A 109.4
N2 C12 H12B 109.4
C11 C12 H12B 109.4
H12A C12 H12B 108.0
C14 C13 C19 120.2(2)
C14 C13 S2 120.08(18)
C19 C13 S2 119.65(19)
C13 C14 C15 119.3(2)
C13 C14 H14 120.4
C15 C14 H14 120.4
C14 C15 C16 121.7(2)
C14 C15 H15 119.1
C16 C15 H15 119.1
C15 C16 C18 118.0(2)
C15 C16 C17 120.9(2)
C18 C16 C17 121.2(2)
C16 C17 H17A 109.5
C16 C17 H17B 109.5
H17A C17 H17B 109.5
C16 C17 H17C 109.5
H17A C17 H17C 109.5
H17B C17 H17C 109.5
C19 C18 C16 121.3(2)
C19 C18 H18 119.4
C16 C18 H18 119.4
C18 C19 C13 119.5(2)
C18 C19 H19 120.3
C13 C19 H19 120.3
N2 C20 C21 113.44(19)
N2 C20 H20A 108.9
C21 C20 H20A 108.9
N2 C20 H20B 108.9
C21 C20 H20B 108.9
H20A C20 H20B 107.7
C20 C21 Cl2 112.27(18)
C20 C21 H21A 109.2
Cl2 C21 H21A 109.2
C20 C21 H21B 109.2
Cl2 C21 H21B 109.2
H21A C21 H21B 107.9
C2 N1 C10 114.71(19)
C2 N1 S1 116.34(16)
C10 N1 S1 115.14(16)
C20 N2 C12 115.17(18)
C20 N2 S2 114.88(14)
C12 N2 S2 115.06(14)
O1 S1 O2 119.33(12)
O1 S1 N1 106.82(11)
O2 S1 N1 106.80(11)
O1 S1 C3 108.14(11)
O2 S1 C3 107.40(11)
N1 S1 C3 107.90(11)
O3 S2 O4 119.61(12)
O3 S2 N2 106.85(10)
O4 S2 N2 106.47(10)
O3 S2 C13 107.76(11)
O4 S2 C13 108.02(11)
N2 S2 C13 107.60(11)

loop_
_geom_bond_atom_site_label_1
_geom_bond_atom_site_label_2
_geom_bond_distance
C1 C2 1.508(3)
C1 Cl1 1.796(2)
C1 H1A 0.9700
C1 H1B 0.9700
C2 N1 1.475(3)
C2 H2A 0.9700
C2 H2B 0.9700
C3 C4 1.379(3)
C3 C9 1.384(3)
C3 S1 1.762(2)
C4 C5 1.381(4)
C4 H4 0.9300
C5 C6 1.384(4)
C5 H5 0.9300
C6 C8 1.376(4)
C6 C7 1.506(4)
C7 H7A 0.9600
C7 H7B 0.9600
C7 H7C 0.9600
C8 C9 1.381(4)
C8 H8 0.9300
C9 H9 0.9300
C10 N1 1.487(3)
C10 C11 1.525(3)
C10 H10A 0.9700
C10 H10B 0.9700
C11 C12 1.509(3)
C11 H11A 0.9700
C11 H11B 0.9700
C12 N2 1.483(3)
C12 H12A 0.9700
C12 H12B 0.9700
C13 C14 1.376(3)
C13 C19 1.386(4)
C13 S2 1.762(2)
C14 C15 1.383(4)
C14 H14 0.9300
C15 C16 1.383(4)
C15 H15 0.9300
C16 C18 1.385(4)
C16 C17 1.508(4)
C17 H17A 0.9600
C17 H17B 0.9600
C17 H17C 0.9600
C18 C19 1.381(4)
C18 H18 0.9300
C19 H19 0.9300
C20 N2 1.477(3)
C20 C21 1.509(3)
C20 H20A 0.9700
C20 H20B 0.9700
C21 Cl2 1.783(3)
C21 H21A 0.9700
C21 H21B 0.9700
N1 S1 1.643(2)
N2 S2 1.643(2)
O1 S1 1.431(2)
O2 S1 1.4303(19)
O3 S2 1.430(2)
O4 S2 1.4312(19)
